data_2215148
loop_
_publ_author_name
'Yi-Feng Sun'
'Xin-Li Wang'
'Shi-Ying Ma'
'Hong-Ji Chen'

_publ_section_title
;
 2,4-Di-<i>tert</i>-butyl-6-(4-nitrophenyliminomethyl)phenol
;
_journal_coeditor_code HG2274
_journal_issue 9
_journal_name_full 'Acta Crystallographica Section E'
_journal_page_first o3746
_journal_page_last o3746
_journal_paper_doi 10.1107/S1600536807038615
_journal_volume 63
_journal_year 2007
_chemical_formula_iupac 'C21 H26 N2 O3'
_chemical_formula_moiety 'C21 H26 N2 O3'
_chemical_formula_sum 'C21 H26 N2 O3'
_chemical_formula_weight 354.44
_chemical_name_systematic
;
2,4-Di-tert-butyl-6-(4-nitrophenyliminomethyl)phenol
;
_space_group_IT_number 14
_symmetry_cell_setting monoclinic
_symmetry_space_group_name_Hall '-P 2ybc'
_symmetry_space_group_name_H-M 'P 1 21/c 1'
_atom_sites_solution_hydrogens difmap
_atom_sites_solution_primary direct
_atom_sites_solution_secondary difmap
_cell_angle_alpha 90.00
_cell_angle_beta 113.31(3)
_cell_angle_gamma 90.00
_cell_formula_units_Z 4
_cell_length_a 17.937(4)
_cell_length_b 6.4674(13)
_cell_length_c 19.047(4)
_cell_measurement_reflns_used 389
_cell_measurement_temperature 291(2)
_cell_measurement_theta_max 25.1
_cell_measurement_theta_min 2
_cell_volume 2029.2(9)
_computing_cell_refinement R-AXIS
_computing_data_collection 'R-AXIS (Rigaku, 1996)'
_computing_data_reduction R-AXIS
_computing_molecular_graphics 'TEXSAN (Molecular Structure Corporation, 1999)'
_computing_publication_material TEXSAN
_computing_structure_refinement 'SHELXL97 (Sheldrick, 1997)'
_computing_structure_solution 'SHELXS97 (Sheldrick, 1997)'
_diffrn_ambient_temperature 291(2)
_diffrn_detector_area_resol_mean 0
_diffrn_measured_fraction_theta_full 0.855
_diffrn_measured_fraction_theta_max 0.855
_diffrn_measurement_device_type 'Rigaku R-AXIS-IV'
_diffrn_measurement_method 'Oscillation  frames'
_diffrn_radiation_monochromator graphite
_diffrn_radiation_source 'fine-focus sealed tube'
_diffrn_radiation_type MoK\a
_diffrn_radiation_wavelength 0.71073
_diffrn_reflns_av_R_equivalents 0.0736
_diffrn_reflns_av_sigmaI/netI 0.1619
_diffrn_reflns_limit_h_max 21
_diffrn_reflns_limit_h_min 0
_diffrn_reflns_limit_k_max 7
_diffrn_reflns_limit_k_min -7
_diffrn_reflns_limit_l_max 20
_diffrn_reflns_limit_l_min -22
_diffrn_reflns_number 4678
_diffrn_reflns_theta_full 25.00
_diffrn_reflns_theta_max 25.00
_diffrn_reflns_theta_min 1.24
_diffrn_standards_interval_count 0
_diffrn_standards_interval_time 0
_diffrn_standards_number 0
_exptl_absorpt_coefficient_mu 0.078
_exptl_absorpt_correction_T_max 0.9877
_exptl_absorpt_correction_T_min 0.9846
_exptl_absorpt_correction_type multi-scan
_exptl_absorpt_process_details '(SADABS; Sheldrick, 1996)'
_exptl_crystal_colour red
_exptl_crystal_density_diffrn 1.160
_exptl_crystal_density_method 'not measured'
_exptl_crystal_description prismatic
_exptl_crystal_F_000 760
_exptl_crystal_size_max 0.20
_exptl_crystal_size_mid 0.18
_exptl_crystal_size_min 0.16
_refine_diff_density_max 0.188
_refine_diff_density_min -0.154
_refine_ls_extinction_coef 0.0059(13)
_refine_ls_extinction_method SHELXL97
_refine_ls_goodness_of_fit_ref 0.972
_refine_ls_hydrogen_treatment mixed
_refine_ls_matrix_type full
_refine_ls_number_parameters 240
_refine_ls_number_reflns 3066
_refine_ls_number_restraints 0
_refine_ls_restrained_S_all 0.972
_refine_ls_R_factor_all 0.2377
_refine_ls_R_factor_gt 0.0779
_refine_ls_shift/su_max 0.000
_refine_ls_shift/su_mean 0.000
_refine_ls_structure_factor_coef Fsqd
_refine_ls_weighting_details 'calc w=1/[\s^2^(Fo^2^)+(0.062P)^2^] where P=(Fo^2^+2Fc^2^)/3'
_refine_ls_weighting_scheme calc
_refine_ls_wR_factor_gt 0.1333
_refine_ls_wR_factor_ref 0.1763
_reflns_number_gt 1226
_reflns_number_total 3066
_reflns_threshold_expression I>2\s(I)
_cod_data_source_file hg2274.cif
_cod_data_source_block I
_cod_original_cell_volume 2029.2(7)
_cod_original_sg_symbol_H-M 'P 21/c'
_cod_database_code 2215148
_cod_database_fobs_code 2215148

loop_
_symmetry_equiv_pos_as_xyz
'x, y, z'
'-x, y+1/2, -z+1/2'
'-x, -y, -z'
'x, -y-1/2, z-1/2'

loop_
_atom_site_type_symbol
_atom_site_label
_atom_site_fract_x
_atom_site_fract_y
_atom_site_fract_z
_atom_site_U_iso_or_equiv
_atom_site_adp_type
_atom_site_calc_flag
_atom_site_refinement_flags
_atom_site_occupancy
N N1 0.1937(2) 0.6463(6) 0.0192(2) 0.0652(12) Uani d . 1
N N2 -0.0060(3) 1.3225(9) -0.1296(4) 0.0959(18) Uani d . 1
O O1 0.3061(2) 0.3763(5) 0.03105(19) 0.0711(11) Uani d . 1
O O2 -0.0154(3) 1.4634(7) -0.0908(3) 0.1241(18) Uani d . 1
O O3 -0.0361(4) 1.3241(9) -0.1982(3) 0.177(3) Uani d . 1
C C1 0.3001(3) 0.3053(7) 0.0964(3) 0.0533(13) Uani d . 1
C C2 0.3475(3) 0.1359(7) 0.1350(3) 0.0517(13) Uani d . 1
C C3 0.3358(3) 0.0701(7) 0.1993(2) 0.0555(13) Uani d . 1
H H3A 0.3667 -0.0413 0.2262 0.067 Uiso calc R 1
C C4 0.2812(3) 0.1577(8) 0.2269(2) 0.0531(13) Uani d . 1
C C5 0.2370(3) 0.3253(7) 0.1876(3) 0.0580(14) Uani d . 1
H H5A 0.2010 0.3896 0.2048 0.070 Uiso calc R 1
C C6 0.2454(3) 0.4011(7) 0.1219(3) 0.0503(13) Uani d . 1
C C7 0.1950(3) 0.5732(8) 0.0823(3) 0.0626(15) Uani d . 1
H H7A 0.1619 0.6341 0.1036 0.075 Uiso calc R 1
C C8 0.1424(3) 0.8192(8) -0.0155(3) 0.0612(14) Uani d . 1
C C9 0.1280(3) 0.9791(8) 0.0259(3) 0.0711(15) Uani d . 1
H H9A 0.1512 0.9751 0.0791 0.085 Uiso calc R 1
C C10 0.0792(3) 1.1455(8) -0.0111(4) 0.0720(16) Uani d . 1
H H10A 0.0691 1.2521 0.0167 0.086 Uiso calc R 1
C C11 0.0464(3) 1.1489(10) -0.0892(4) 0.0708(16) Uani d . 1
C C12 0.0606(3) 0.9961(11) -0.1317(3) 0.0850(18) Uani d . 1
H H12A 0.0376 1.0026 -0.1848 0.102 Uiso calc R 1
C C13 0.1093(3) 0.8326(9) -0.0950(3) 0.0799(17) Uani d . 1
H H13A 0.1203 0.7295 -0.1236 0.096 Uiso calc R 1
C C14 0.2742(3) 0.0730(8) 0.2992(3) 0.0622(14) Uani d . 1
C C15 0.2590(4) -0.1590(8) 0.2925(3) 0.117(2) Uani d . 1
H H15A 0.3016 -0.2263 0.2827 0.175 Uiso calc R 1
H H15B 0.2078 -0.1865 0.2512 0.175 Uiso calc R 1
H H15C 0.2579 -0.2105 0.3394 0.175 Uiso calc R 1
C C16 0.3554(4) 0.1089(9) 0.3677(3) 0.105(2) Uani d . 1
H H16A 0.3982 0.0398 0.3587 0.158 Uiso calc R 1
H H16B 0.3520 0.0548 0.4133 0.158 Uiso calc R 1
H H16C 0.3667 0.2544 0.3738 0.158 Uiso calc R 1
C C17 0.2078(3) 0.1812(9) 0.3168(3) 0.106(2) Uani d . 1
H H17A 0.2182 0.3272 0.3217 0.160 Uiso calc R 1
H H17B 0.2073 0.1281 0.3637 0.160 Uiso calc R 1
H H17C 0.1560 0.1563 0.2759 0.160 Uiso calc R 1
C C18 0.4088(3) 0.0318(8) 0.1086(3) 0.0594(14) Uani d . 1
C C19 0.3662(3) -0.0516(7) 0.0269(3) 0.0775(17) Uani d . 1
H H19A 0.3270 -0.1540 0.0257 0.116 Uiso calc R 1
H H19B 0.4057 -0.1128 0.0109 0.116 Uiso calc R 1
H H19C 0.3394 0.0598 -0.0069 0.116 Uiso calc R 1
C C20 0.4737(3) 0.1925(8) 0.1101(3) 0.0867(18) Uani d . 1
H H20A 0.4476 0.3068 0.0775 0.130 Uiso calc R 1
H H20B 0.5114 0.1288 0.0924 0.130 Uiso calc R 1
H H20C 0.5023 0.2413 0.1614 0.130 Uiso calc R 1
C C21 0.4521(4) -0.1499(9) 0.1605(3) 0.112(2) Uani d . 1
H H21A 0.4128 -0.2518 0.1596 0.168 Uiso calc R 1
H H21B 0.4804 -0.1010 0.2118 0.168 Uiso calc R 1
H H21C 0.4901 -0.2105 0.1425 0.168 Uiso calc R 1
H H1E 0.264(4) 0.487(11) 0.015(4) 0.17(3) Uiso d . 1

loop_
_atom_site_aniso_label
_atom_site_aniso_U_11
_atom_site_aniso_U_22
_atom_site_aniso_U_33
_atom_site_aniso_U_12
_atom_site_aniso_U_13
_atom_site_aniso_U_23
N1 0.068(3) 0.056(3) 0.069(3) 0.001(3) 0.023(3) 0.007(3)
N2 0.082(4) 0.086(5) 0.119(6) 0.010(4) 0.039(4) 0.030(5)
O1 0.093(3) 0.072(3) 0.064(2) 0.006(2) 0.048(2) 0.011(2)
O2 0.110(4) 0.097(4) 0.166(5) 0.030(3) 0.054(3) 0.033(3)
O3 0.211(6) 0.175(6) 0.105(4) 0.071(4) 0.021(4) 0.057(4)
C1 0.063(4) 0.056(3) 0.049(3) -0.004(3) 0.031(3) -0.005(3)
C2 0.055(3) 0.056(3) 0.046(3) -0.001(3) 0.021(3) 0.000(3)
C3 0.060(3) 0.057(3) 0.053(3) 0.004(3) 0.026(3) 0.001(3)
C4 0.058(3) 0.058(4) 0.049(3) -0.004(3) 0.029(3) -0.007(3)
C5 0.071(4) 0.057(3) 0.062(3) 0.000(3) 0.042(3) -0.007(3)
C6 0.054(3) 0.042(3) 0.056(3) 0.000(3) 0.023(3) 0.000(3)
C7 0.065(4) 0.059(4) 0.069(4) -0.009(3) 0.033(3) -0.008(3)
C8 0.064(4) 0.056(4) 0.059(4) -0.011(3) 0.020(3) 0.000(3)
C9 0.077(4) 0.058(4) 0.063(4) -0.006(3) 0.012(3) -0.004(4)
C10 0.066(4) 0.055(4) 0.081(5) -0.003(3) 0.015(4) 0.001(4)
C11 0.049(4) 0.066(4) 0.091(5) 0.004(3) 0.021(4) 0.017(4)
C12 0.085(5) 0.092(5) 0.071(4) 0.012(4) 0.023(4) 0.019(4)
C13 0.095(5) 0.087(5) 0.068(4) 0.007(4) 0.044(4) -0.001(4)
C14 0.075(4) 0.069(4) 0.052(3) -0.008(3) 0.035(3) -0.007(3)
C15 0.189(7) 0.083(5) 0.124(5) -0.023(5) 0.110(5) 0.000(4)
C16 0.116(5) 0.149(6) 0.067(4) -0.001(5) 0.054(4) 0.007(4)
C17 0.120(5) 0.135(5) 0.103(5) 0.033(4) 0.086(5) 0.030(4)
C18 0.063(4) 0.069(4) 0.059(3) 0.001(3) 0.038(3) -0.007(3)
C19 0.095(4) 0.072(4) 0.085(4) -0.002(3) 0.057(4) -0.016(3)
C20 0.067(4) 0.118(5) 0.085(4) -0.014(4) 0.040(3) -0.022(4)
C21 0.130(5) 0.124(5) 0.116(5) 0.073(5) 0.086(5) 0.047(5)

loop_
_atom_type_symbol
_atom_type_description
_atom_type_scat_dispersion_real
_atom_type_scat_dispersion_imag
_atom_type_scat_source
C C 0.0033 0.0016 'International Tables Vol C Tables 4.2.6.8 and 6.1.1.4'
H H 0.0000 0.0000 'International Tables Vol C Tables 4.2.6.8 and 6.1.1.4'
N N 0.0061 0.0033 'International Tables Vol C Tables 4.2.6.8 and 6.1.1.4'
O O 0.0106 0.0060 'International Tables Vol C Tables 4.2.6.8 and 6.1.1.4'

loop_
_geom_angle_atom_site_label_1
_geom_angle_atom_site_label_2
_geom_angle_atom_site_label_3
_geom_angle
C7 N1 C8 119.3(4)
O3 N2 O2 122.7(7)
O3 N2 C11 119.8(7)
O2 N2 C11 117.5(6)
C1 O1 H1E 101(4)
O1 C1 C6 119.0(4)
O1 C1 C2 119.2(4)
C6 C1 C2 121.8(4)
C3 C2 C1 115.4(4)
C3 C2 C18 122.2(4)
C1 C2 C18 122.4(4)
C2 C3 C4 125.4(4)
C2 C3 H3A 117.3
C4 C3 H3A 117.3
C5 C4 C3 116.8(4)
C5 C4 C14 122.5(4)
C3 C4 C14 120.7(5)
C4 C5 C6 121.1(4)
C4 C5 H5A 119.4
C6 C5 H5A 119.4
C1 C6 C5 119.4(4)
C1 C6 C7 122.7(4)
C5 C6 C7 117.9(4)
N1 C7 C6 123.3(5)
N1 C7 H7A 118.3
C6 C7 H7A 118.3
C9 C8 C13 118.5(5)
C9 C8 N1 123.4(5)
C13 C8 N1 118.0(5)
C8 C9 C10 120.7(5)
C8 C9 H9A 119.6
C10 C9 H9A 119.6
C11 C10 C9 118.6(5)
C11 C10 H10A 120.7
C9 C10 H10A 120.7
C12 C11 C10 122.3(6)
C12 C11 N2 118.2(6)
C10 C11 N2 119.6(6)
C11 C12 C13 119.1(6)
C11 C12 H12A 120.5
C13 C12 H12A 120.5
C12 C13 C8 120.9(5)
C12 C13 H13A 119.6
C8 C13 H13A 119.6
C15 C14 C17 109.9(4)
C15 C14 C4 110.7(4)
C17 C14 C4 112.4(4)
C15 C14 C16 107.3(5)
C17 C14 C16 107.7(4)
C4 C14 C16 108.7(4)
C14 C15 H15A 109.5
C14 C15 H15B 109.5
H15A C15 H15B 109.5
C14 C15 H15C 109.5
H15A C15 H15C 109.5
H15B C15 H15C 109.5
C14 C16 H16A 109.5
C14 C16 H16B 109.5
H16A C16 H16B 109.5
C14 C16 H16C 109.5
H16A C16 H16C 109.5
H16B C16 H16C 109.5
C14 C17 H17A 109.5
C14 C17 H17B 109.5
H17A C17 H17B 109.5
C14 C17 H17C 109.5
H17A C17 H17C 109.5
H17B C17 H17C 109.5
C19 C18 C2 110.7(4)
C19 C18 C21 107.8(4)
C2 C18 C21 111.8(4)
C19 C18 C20 108.8(3)
C2 C18 C20 109.3(4)
C21 C18 C20 108.4(4)
C18 C19 H19A 109.5
C18 C19 H19B 109.5
H19A C19 H19B 109.5
C18 C19 H19C 109.5
H19A C19 H19C 109.5
H19B C19 H19C 109.5
C18 C20 H20A 109.5
C18 C20 H20B 109.5
H20A C20 H20B 109.5
C18 C20 H20C 109.5
H20A C20 H20C 109.5
H20B C20 H20C 109.5
C18 C21 H21A 109.5
C18 C21 H21B 109.5
H21A C21 H21B 109.5
C18 C21 H21C 109.5
H21A C21 H21C 109.5
H21B C21 H21C 109.5

loop_
_geom_bond_atom_site_label_1
_geom_bond_atom_site_label_2
_geom_bond_distance
N1 C7 1.283(5)
N1 C8 1.432(6)
N2 O3 1.200(6)
N2 O2 1.226(6)
N2 C11 1.471(7)
O1 C1 1.371(5)
O1 H1E 1.00(7)
C1 C6 1.398(5)
C1 C2 1.403(6)
C2 C3 1.388(5)
C2 C18 1.534(5)
C3 C4 1.402(5)
C3 H3A 0.9300
C4 C5 1.376(5)
C4 C14 1.533(6)
C5 C6 1.407(5)
C5 H5A 0.9300
C6 C7 1.445(6)
C7 H7A 0.9300
C8 C9 1.386(6)
C8 C13 1.394(6)
C9 C10 1.391(6)
C9 H9A 0.9300
C10 C11 1.366(6)
C10 H10A 0.9300
C11 C12 1.365(7)
C12 C13 1.373(6)
C12 H12A 0.9300
C13 H13A 0.9300
C14 C15 1.521(6)
C14 C17 1.529(6)
C14 C16 1.541(7)
C15 H15A 0.9600
C15 H15B 0.9600
C15 H15C 0.9600
C16 H16A 0.9600
C16 H16B 0.9600
C16 H16C 0.9600
C17 H17A 0.9600
C17 H17B 0.9600
C17 H17C 0.9600
C18 C19 1.534(6)
C18 C21 1.534(6)
C18 C20 1.553(6)
C19 H19A 0.9600
C19 H19B 0.9600
C19 H19C 0.9600
C20 H20A 0.9600
C20 H20B 0.9600
C20 H20C 0.9600
C21 H21A 0.9600
C21 H21B 0.9600
C21 H21C 0.9600

loop_
_geom_hbond_atom_site_label_D
_geom_hbond_atom_site_label_H
_geom_hbond_atom_site_label_A
_geom_hbond_distance_DH
_geom_hbond_distance_HA
_geom_hbond_distance_DA
_geom_hbond_angle_DHA
_geom_hbond_publ_flag
O1 H1E N1 1.00(7) 1.65(7) 2.609(5) 159(6) y

loop_
_geom_torsion_atom_site_label_1
_geom_torsion_atom_site_label_2
_geom_torsion_atom_site_label_3
_geom_torsion_atom_site_label_4
_geom_torsion
O1 C1 C2 C3 -178.1(4)
C6 C1 C2 C3 0.5(6)
O1 C1 C2 C18 2.5(6)
C6 C1 C2 C18 -178.9(4)
C1 C2 C3 C4 0.5(6)
C18 C2 C3 C4 179.9(4)
C2 C3 C4 C5 -1.4(7)
C2 C3 C4 C14 -179.3(4)
C3 C4 C5 C6 1.4(7)
C14 C4 C5 C6 179.2(4)
O1 C1 C6 C5 178.1(4)
C2 C1 C6 C5 -0.5(7)
O1 C1 C6 C7 -0.3(6)
C2 C1 C6 C7 -178.9(4)
C4 C5 C6 C1 -0.5(7)
C4 C5 C6 C7 177.9(4)
C8 N1 C7 C6 -179.2(4)
C1 C6 C7 N1 3.0(7)
C5 C6 C7 N1 -175.3(4)
C7 N1 C8 C9 35.8(7)
C7 N1 C8 C13 -148.0(5)
C13 C8 C9 C10 2.3(7)
N1 C8 C9 C10 178.4(4)
C8 C9 C10 C11 -0.6(7)
C9 C10 C11 C12 -0.7(8)
C9 C10 C11 N2 179.6(4)
O3 N2 C11 C12 1.7(8)
O2 N2 C11 C12 -176.8(5)
O3 N2 C11 C10 -178.6(6)
O2 N2 C11 C10 2.9(8)
C10 C11 C12 C13 0.3(8)
N2 C11 C12 C13 180.0(5)
C11 C12 C13 C8 1.5(8)
C9 C8 C13 C12 -2.7(7)
N1 C8 C13 C12 -179.1(4)
C5 C4 C14 C15 129.0(5)
C3 C4 C14 C15 -53.3(6)
C5 C4 C14 C17 5.7(7)
C3 C4 C14 C17 -176.5(4)
C5 C4 C14 C16 -113.4(5)
C3 C4 C14 C16 64.4(6)
C3 C2 C18 C19 121.2(5)
C1 C2 C18 C19 -59.5(6)
C3 C2 C18 C21 1.0(6)
C1 C2 C18 C21 -179.7(4)
C3 C2 C18 C20 -119.0(5)
C1 C2 C18 C20 60.3(6)

loop_
_cod_related_entry_id
_cod_related_entry_database
_cod_related_entry_code
1 ChemSpider 21184384
